data_2221491
loop_
_publ_author_name
'Liu, Hai-Xing'
'Jian, Fang-Fang'
'Wang, Jing'

_publ_section_title
;Di-\m-chromato-\k^4^<i>O</i>:<i>O</i>'-bis[bis(phenanthroline-\k^2^<i>N</i>,<i>N</i>')cadmium(II)]
 dihydrate
;
_journal_coeditor_code SI2157
_journal_issue 4
_journal_name_full 'Acta Crystallographica Section E'
_journal_page_first m392
_journal_page_last m393
_journal_paper_doi 10.1107/S160053680900823X
_journal_volume 65
_journal_year 2009
_chemical_formula_iupac '[Cd2 Cr2 O8 (C12 H8 N2)4], 2H2 O'
_chemical_formula_moiety 'C48 H32 Cd2 Cr2 N8 O8, 2(H2 O)'
_chemical_formula_sum 'C48 H36 Cd2 Cr2 N8 O10'
_chemical_formula_weight 1213.65
_chemical_name_systematic
;
Di-\m-chromato-\k^4^<i>O</i>:<i>O</i>'-bis[bis(phenanthroline-
\k^2^<i>N</i>,<i>N</i>')cadmium(II)] dihydrate
;
_space_group_IT_number 14
_symmetry_cell_setting monoclinic
_symmetry_space_group_name_Hall '-P 2yn'
_symmetry_space_group_name_H-M 'P 1 21/n 1'
_atom_sites_solution_hydrogens geom
_atom_sites_solution_primary direct
_atom_sites_solution_secondary difmap
_audit_creation_method SHELXL-97
_cell_angle_alpha 90.00
_cell_angle_beta 91.9280(10)
_cell_angle_gamma 90.00
_cell_formula_units_Z 2
_cell_length_a 11.2303(13)
_cell_length_b 13.6892(16)
_cell_length_c 14.5352(19)
_cell_measurement_reflns_used 1518
_cell_measurement_temperature 298(2)
_cell_measurement_theta_max 25.032
_cell_measurement_theta_min 2.33
_cell_volume 2233.3(5)
_computing_cell_refinement 'SAINT (Bruker, 1997)'
_computing_data_collection 'SMART (Bruker, 1997)'
_computing_data_reduction 'SAINT (Bruker, 1997)'
_computing_molecular_graphics 'SHELXTL (Sheldrick, 2008)'
_computing_publication_material 'SHELXTL (Sheldrick, 2008)'
_computing_structure_refinement 'SHELXL97 (Sheldrick, 2008)'
_computing_structure_solution 'SHELXS97 (Sheldrick, 2008)'
_diffrn_ambient_temperature 298(2)
_diffrn_measured_fraction_theta_full 0.997
_diffrn_measured_fraction_theta_max 0.997
_diffrn_measurement_device_type 'Bruker SMART CCD area-detector'
_diffrn_measurement_method '\f and \w'
_diffrn_radiation_monochromator graphite
_diffrn_radiation_source 'fine-focus sealed tube'
_diffrn_radiation_type MoK\a
_diffrn_radiation_wavelength 0.71073
_diffrn_reflns_av_R_equivalents 0.0964
_diffrn_reflns_av_sigmaI/netI 0.1364
_diffrn_reflns_limit_h_max 9
_diffrn_reflns_limit_h_min -13
_diffrn_reflns_limit_k_max 14
_diffrn_reflns_limit_k_min -16
_diffrn_reflns_limit_l_max 17
_diffrn_reflns_limit_l_min -17
_diffrn_reflns_number 11590
_diffrn_reflns_theta_full 25.01
_diffrn_reflns_theta_max 25.01
_diffrn_reflns_theta_min 2.04
_exptl_absorpt_coefficient_mu 1.484
_exptl_absorpt_correction_T_max 0.9295
_exptl_absorpt_correction_T_min 0.8304
_exptl_absorpt_correction_type multi-scan
_exptl_absorpt_process_details '(SADABS; Bruker, 1997)'
_exptl_crystal_colour yellow
_exptl_crystal_density_diffrn 1.805
_exptl_crystal_density_method 'not measured'
_exptl_crystal_description prism
_exptl_crystal_F_000 1208
_exptl_crystal_size_max 0.13
_exptl_crystal_size_mid 0.08
_exptl_crystal_size_min 0.05
_refine_diff_density_max 0.497
_refine_diff_density_min -0.523
_refine_ls_extinction_method none
_refine_ls_goodness_of_fit_ref 0.862
_refine_ls_hydrogen_treatment constr
_refine_ls_matrix_type full
_refine_ls_number_parameters 316
_refine_ls_number_reflns 3922
_refine_ls_number_restraints 0
_refine_ls_restrained_S_all 0.862
_refine_ls_R_factor_all 0.1066
_refine_ls_R_factor_gt 0.0447
_refine_ls_shift/su_max 0.001
_refine_ls_shift/su_mean 0.000
_refine_ls_structure_factor_coef Fsqd
_refine_ls_weighting_details 'w=1/[\s^2^(Fo^2^)+(0.0001P)^2^] where P=(Fo^2^+2Fc^2^)/3'
_refine_ls_weighting_scheme calc
_refine_ls_wR_factor_gt 0.0559
_refine_ls_wR_factor_ref 0.0652
_reflns_number_gt 2145
_reflns_number_total 3922
_reflns_threshold_expression I>2\s(I)
_cod_data_source_file si2157.cif
_cod_data_source_block I
_cod_depositor_comments
;
The following automatic conversions were performed:
'_symmetry_cell_setting' value 'Monoclinic' changed to 'monoclinic'
according to '/home/saulius/struct/CIF-dictionaries/cif_core.dic'
dictionary named 'cif_core.dic' version 2.4.1 from 2010-06-29.

Automatic conversion script
Id: cif_fix_enum 1527 2010-12-29 10:47:43Z saulius 

The following automatic conversions were performed:

'_symmetry_cell_setting' value 'Monoclinic' changed to 'monoclinic'
according to /home/saulius/struct/CIF-dictionaries/cif_core.dic
dictionary named 'cif_core.dic' version 2.4.1 from 2010-06-29.

Automatic conversion script
Id: cif_fix_values 1715 2011-07-08 13:25:40Z adriana 
;
_cod_original_sg_symbol_H-M 'P 21/n'
_cod_database_code 2221491
_cod_database_fobs_code 2221491

loop_
_symmetry_equiv_pos_as_xyz
'x, y, z'
'-x+1/2, y+1/2, -z+1/2'
'-x, -y, -z'
'x-1/2, -y-1/2, z-1/2'

loop_
_atom_site_type_symbol
_atom_site_label
_atom_site_fract_x
_atom_site_fract_y
_atom_site_fract_z
_atom_site_U_iso_or_equiv
_atom_site_adp_type
_atom_site_calc_flag
_atom_site_refinement_flags
_atom_site_occupancy
_atom_site_disorder_assembly
_atom_site_disorder_group
Cd Cd1 0.54305(4) 0.67292(3) 0.58619(3) 0.03350(14) Uani d . 1 . .
N N1 0.5517(4) 0.7535(3) 0.7310(3) 0.0336(13) Uani d . 1 . .
N N2 0.7407(4) 0.6723(3) 0.6487(3) 0.0345(12) Uani d . 1 . .
N N3 0.6012(5) 0.8015(3) 0.4851(4) 0.0439(15) Uani d . 1 . .
N N4 0.3768(4) 0.7747(3) 0.5434(3) 0.0359(13) Uani d . 1 . .
O O1 0.6078(4) 0.5715(3) 0.4790(3) 0.0484(13) Uani d . 1 . .
O O2 0.4197(3) 0.5701(3) 0.6521(3) 0.0407(12) Uani d . 1 . .
O O3 0.7995(3) 0.4755(3) 0.4225(3) 0.0453(12) Uani d . 1 . .
O O4 0.6869(3) 0.5992(3) 0.3082(3) 0.0482(12) Uani d . 1 . .
O O5 0.9994(4) 1.0021(3) 1.3274(3) 0.0759(16) Uani d . 1 . .
H H5A 0.9990 0.9605 1.2840 0.091 Uiso d R 1 . .
H H5B 0.9505 1.0471 1.3117 0.091 Uiso d R 1 . .
Cr Cr1 0.66961(8) 0.51967(7) 0.38910(7) 0.0325(3) Uani d . 1 . .
C C1 0.4611(5) 0.7872(4) 0.7770(4) 0.0391(17) Uani d . 1 . .
H H1 0.3848 0.7689 0.7570 0.047 Uiso calc R 1 . .
C C2 0.4718(6) 0.8482(4) 0.8532(4) 0.0436(18) Uani d . 1 . .
H H2 0.4043 0.8706 0.8819 0.052 Uiso calc R 1 . .
C C3 0.5821(6) 0.8746(4) 0.8852(4) 0.0431(18) Uani d . 1 . .
H H3 0.5907 0.9143 0.9368 0.052 Uiso calc R 1 . .
C C4 0.6834(5) 0.8415(4) 0.8399(4) 0.0341(15) Uani d . 1 . .
C C5 0.6630(5) 0.7787(4) 0.7641(4) 0.0276(15) Uani d . 1 . .
C C6 0.7639(5) 0.7354(4) 0.7186(4) 0.0276(15) Uani d . 1 . .
C C7 0.8814(6) 0.7601(4) 0.7509(4) 0.0346(16) Uani d . 1 . .
C C8 0.9753(6) 0.7126(4) 0.7098(4) 0.0429(18) Uani d . 1 . .
H H8 1.0533 0.7264 0.7289 0.051 Uiso calc R 1 . .
C C9 0.9533(6) 0.6458(4) 0.6413(5) 0.049(2) Uani d . 1 . .
H H9 1.0154 0.6119 0.6152 0.059 Uiso calc R 1 . .
C C10 0.8346(6) 0.6298(4) 0.6116(4) 0.0391(17) Uani d . 1 . .
H H10 0.8206 0.5869 0.5629 0.047 Uiso calc R 1 . .
C C11 0.8043(6) 0.8687(4) 0.8675(4) 0.0435(18) Uani d . 1 . .
H H11 0.8177 0.9134 0.9149 0.052 Uiso calc R 1 . .
C C12 0.8964(5) 0.8294(5) 0.8249(4) 0.0423(16) Uani d . 1 . .
H H12 0.9732 0.8475 0.8437 0.051 Uiso calc R 1 . .
C C13 0.7115(6) 0.8143(5) 0.4542(4) 0.053(2) Uani d . 1 . .
H H13 0.7723 0.7738 0.4766 0.063 Uiso calc R 1 . .
C C14 0.7391(7) 0.8865(5) 0.3892(5) 0.060(2) Uani d . 1 . .
H H14 0.8168 0.8932 0.3700 0.072 Uiso calc R 1 . .
C C15 0.6527(6) 0.9458(5) 0.3549(5) 0.052(2) Uani d . 1 . .
H H15 0.6705 0.9934 0.3119 0.063 Uiso calc R 1 . .
C C16 0.5359(6) 0.9354(5) 0.3845(4) 0.0423(18) Uani d . 1 . .
C C17 0.5154(6) 0.8613(4) 0.4499(4) 0.0380(17) Uani d . 1 . .
C C18 0.3954(5) 0.8468(4) 0.4803(4) 0.0306(15) Uani d . 1 . .
C C19 0.3029(6) 0.9051(4) 0.4452(4) 0.0396(18) Uani d . 1 . .
C C20 0.1869(6) 0.8889(5) 0.4757(4) 0.050(2) Uani d . 1 . .
H H20 0.1234 0.9270 0.4540 0.060 Uiso calc R 1 . .
C C21 0.1692(5) 0.8152(5) 0.5387(5) 0.0480(18) Uani d . 1 . .
H H21 0.0935 0.8025 0.5598 0.058 Uiso calc R 1 . .
C C22 0.2666(6) 0.7604(5) 0.5700(4) 0.0460(19) Uani d . 1 . .
H H22 0.2535 0.7107 0.6122 0.055 Uiso calc R 1 . .
C C23 0.4397(7) 0.9928(5) 0.3503(5) 0.054(2) Uani d . 1 . .
H H23 0.4540 1.0412 0.3071 0.065 Uiso calc R 1 . .
C C24 0.3285(6) 0.9795(5) 0.3783(4) 0.053(2) Uani d . 1 . .
H H24 0.2671 1.0185 0.3544 0.064 Uiso calc R 1 . .

loop_
_atom_site_aniso_label
_atom_site_aniso_U_11
_atom_site_aniso_U_22
_atom_site_aniso_U_33
_atom_site_aniso_U_12
_atom_site_aniso_U_13
_atom_site_aniso_U_23
Cd1 0.0289(2) 0.0347(3) 0.0369(3) 0.0001(3) 0.0019(2) -0.0027(3)
N1 0.021(3) 0.046(3) 0.034(3) 0.003(3) 0.003(3) -0.002(3)
N2 0.037(3) 0.032(3) 0.034(3) 0.011(3) 0.002(3) -0.008(3)
N3 0.039(3) 0.041(4) 0.053(4) 0.005(3) 0.011(3) -0.003(3)
N4 0.035(3) 0.034(3) 0.039(4) 0.002(3) 0.000(3) 0.008(3)
O1 0.044(3) 0.051(3) 0.050(3) -0.002(2) 0.007(2) -0.018(2)
O2 0.043(3) 0.037(3) 0.043(3) -0.015(2) 0.003(2) -0.005(2)
O3 0.027(3) 0.052(3) 0.057(3) 0.010(2) 0.003(2) 0.004(2)
O4 0.042(3) 0.049(3) 0.054(3) -0.004(2) 0.003(2) 0.019(2)
O5 0.079(4) 0.088(4) 0.059(4) 0.000(3) -0.019(3) 0.011(3)
Cr1 0.0274(6) 0.0340(6) 0.0361(7) -0.0011(5) 0.0021(5) 0.0003(5)
C1 0.030(4) 0.039(4) 0.048(5) 0.000(3) 0.005(4) 0.005(3)
C2 0.044(4) 0.042(5) 0.046(5) 0.009(4) 0.006(4) -0.008(3)
C3 0.059(5) 0.037(4) 0.033(4) 0.008(4) 0.001(4) -0.012(3)
C4 0.044(4) 0.025(4) 0.033(4) 0.002(3) -0.001(3) 0.002(3)
C5 0.034(4) 0.021(3) 0.028(4) 0.002(3) -0.002(3) 0.002(3)
C6 0.026(4) 0.030(4) 0.027(4) -0.008(3) 0.002(3) -0.004(3)
C7 0.032(4) 0.039(4) 0.033(4) 0.001(3) -0.002(3) 0.002(3)
C8 0.029(4) 0.053(5) 0.047(5) -0.005(4) -0.001(4) 0.012(4)
C9 0.035(4) 0.052(5) 0.061(5) 0.007(4) 0.017(4) 0.009(4)
C10 0.041(4) 0.044(4) 0.033(4) -0.001(4) 0.009(4) -0.001(3)
C11 0.050(5) 0.043(4) 0.037(4) -0.017(4) -0.009(4) -0.008(3)
C12 0.033(4) 0.051(4) 0.042(4) -0.008(4) -0.010(3) 0.011(4)
C13 0.048(5) 0.045(5) 0.067(5) 0.003(4) 0.017(4) -0.004(4)
C14 0.051(5) 0.064(6) 0.067(6) -0.017(5) 0.023(5) 0.009(4)
C15 0.063(5) 0.039(5) 0.055(5) 0.003(4) 0.014(5) 0.004(4)
C16 0.057(5) 0.038(4) 0.033(4) -0.008(4) 0.009(4) 0.001(3)
C17 0.038(4) 0.036(4) 0.039(4) 0.003(4) 0.005(4) -0.006(3)
C18 0.037(4) 0.022(4) 0.033(4) -0.004(3) 0.001(3) -0.003(3)
C19 0.048(5) 0.032(4) 0.039(5) -0.003(4) 0.000(4) -0.001(3)
C20 0.048(5) 0.049(5) 0.053(5) 0.018(4) -0.004(4) -0.005(4)
C21 0.032(4) 0.049(5) 0.063(5) 0.002(4) -0.005(4) 0.007(4)
C22 0.046(5) 0.052(5) 0.040(5) -0.004(4) 0.008(4) 0.003(4)
C23 0.075(6) 0.040(5) 0.049(5) -0.005(5) 0.008(5) 0.015(4)
C24 0.060(5) 0.050(5) 0.048(5) 0.004(4) -0.006(4) 0.009(4)

loop_
_atom_type_symbol
_atom_type_description
_atom_type_scat_dispersion_real
_atom_type_scat_dispersion_imag
_atom_type_scat_source
C C 0.0033 0.0016 'International Tables Vol C Tables 4.2.6.8 and 6.1.1.4'
H H 0.0000 0.0000 'International Tables Vol C Tables 4.2.6.8 and 6.1.1.4'
N N 0.0061 0.0033 'International Tables Vol C Tables 4.2.6.8 and 6.1.1.4'
O O 0.0106 0.0060 'International Tables Vol C Tables 4.2.6.8 and 6.1.1.4'
Cd Cd -0.8075 1.2024 'International Tables Vol C Tables 4.2.6.8 and 6.1.1.4'
Cr Cr 0.3209 0.6236 'International Tables Vol C Tables 4.2.6.8 and 6.1.1.4'

loop_
_geom_angle_atom_site_label_1
_geom_angle_atom_site_label_2
_geom_angle_atom_site_label_3
_geom_angle_site_symmetry_1
_geom_angle_site_symmetry_3
_geom_angle
_geom_angle_publ_flag
O2 Cd1 O1 . . 97.47(13) no
O2 Cd1 N2 . . 115.01(15) no
O1 Cd1 N2 . . 86.70(15) no
O2 Cd1 N1 . . 85.37(15) no
O1 Cd1 N1 . . 154.79(16) no
N2 Cd1 N1 . . 69.64(15) ?
O2 Cd1 N4 . . 89.34(15) ?
O1 Cd1 N4 . . 116.81(16) ?
N2 Cd1 N4 . . 144.46(17) ?
N1 Cd1 N4 . . 88.19(16) ?
O2 Cd1 N3 . . 156.75(17) ?
O1 Cd1 N3 . . 85.81(15) ?
N2 Cd1 N3 . . 88.10(17) ?
N1 Cd1 N3 . . 101.44(17) ?
N4 Cd1 N3 . . 68.90(17) ?
C1 N1 C5 . . 116.4(5) ?
C1 N1 Cd1 . . 127.0(4) ?
C5 N1 Cd1 . . 116.0(4) ?
C10 N2 C6 . . 116.6(5) ?
C10 N2 Cd1 . . 126.1(4) ?
C6 N2 Cd1 . . 116.1(4) ?
C13 N3 C17 . . 116.6(5) ?
C13 N3 Cd1 . . 125.1(5) ?
C17 N3 Cd1 . . 118.1(4) ?
C22 N4 C18 . . 117.9(5) ?
C22 N4 Cd1 . . 124.5(4) ?
C18 N4 Cd1 . . 117.3(4) ?
Cr1 O1 Cd1 . . 166.5(2) yes
Cr1 O2 Cd1 3_666 . 133.1(2) yes
H5A O5 H5B . . 107.4 ?
O4 Cr1 O3 . . 109.6(2) no
O4 Cr1 O1 . . 110.4(2) ?
O3 Cr1 O1 . . 108.4(2) ?
O4 Cr1 O2 . 3_666 108.5(2) ?
O3 Cr1 O2 . 3_666 110.5(2) ?
O1 Cr1 O2 . 3_666 109.40(18) no
N1 C1 C2 . . 124.5(6) ?
N1 C1 H1 . . 117.7 ?
C2 C1 H1 . . 117.7 ?
C3 C2 C1 . . 119.1(6) ?
C3 C2 H2 . . 120.4 ?
C1 C2 H2 . . 120.4 ?
C2 C3 C4 . . 119.7(6) ?
C2 C3 H3 . . 120.1 ?
C4 C3 H3 . . 120.1 ?
C3 C4 C5 . . 116.7(6) ?
C3 C4 C11 . . 123.4(6) ?
C5 C4 C11 . . 119.9(5) ?
N1 C5 C4 . . 123.4(5) ?
N1 C5 C6 . . 117.0(5) ?
C4 C5 C6 . . 119.6(6) ?
N2 C6 C7 . . 123.4(5) ?
N2 C6 C5 . . 117.9(5) ?
C7 C6 C5 . . 118.7(5) ?
C8 C7 C6 . . 117.1(6) ?
C8 C7 C12 . . 123.9(6) ?
C6 C7 C12 . . 119.0(5) ?
C9 C8 C7 . . 120.3(6) ?
C9 C8 H8 . . 119.9 ?
C7 C8 H8 . . 119.9 ?
C8 C9 C10 . . 118.3(6) ?
C8 C9 H9 . . 120.9 ?
C10 C9 H9 . . 120.9 ?
N2 C10 C9 . . 124.3(6) ?
N2 C10 H10 . . 117.9 ?
C9 C10 H10 . . 117.9 ?
C12 C11 C4 . . 120.0(6) ?
C12 C11 H11 . . 120.0 ?
C4 C11 H11 . . 120.0 ?
C11 C12 C7 . . 122.6(6) ?
C11 C12 H12 . . 118.7 ?
C7 C12 H12 . . 118.7 ?
N3 C13 C14 . . 122.8(6) ?
N3 C13 H13 . . 118.6 ?
C14 C13 H13 . . 118.6 ?
C15 C14 C13 . . 119.9(7) ?
C15 C14 H14 . . 120.0 ?
C13 C14 H14 . . 120.0 ?
C14 C15 C16 . . 119.7(7) ?
C14 C15 H15 . . 120.2 ?
C16 C15 H15 . . 120.2 ?
C15 C16 C23 . . 123.3(6) ?
C15 C16 C17 . . 117.0(7) ?
C23 C16 C17 . . 119.7(6) ?
N3 C17 C16 . . 124.0(6) ?
N3 C17 C18 . . 117.5(6) ?
C16 C17 C18 . . 118.5(6) ?
N4 C18 C19 . . 122.0(5) ?
N4 C18 C17 . . 117.9(6) ?
C19 C18 C17 . . 120.1(6) ?
C18 C19 C20 . . 118.7(6) ?
C18 C19 C24 . . 119.2(6) ?
C20 C19 C24 . . 122.1(7) ?
C21 C20 C19 . . 118.6(6) ?
C21 C20 H20 . . 120.7 ?
C19 C20 H20 . . 120.7 ?
C20 C21 C22 . . 118.9(6) ?
C20 C21 H21 . . 120.6 ?
C22 C21 H21 . . 120.6 ?
N4 C22 C21 . . 123.9(6) ?
N4 C22 H22 . . 118.1 ?
C21 C22 H22 . . 118.1 ?
C24 C23 C16 . . 121.8(6) ?
C24 C23 H23 . . 119.1 ?
C16 C23 H23 . . 119.1 ?
C23 C24 C19 . . 120.7(7) ?
C23 C24 H24 . . 119.7 ?
C19 C24 H24 . . 119.7 ?

loop_
_geom_bond_atom_site_label_1
_geom_bond_atom_site_label_2
_geom_bond_site_symmetry_2
_geom_bond_distance
_geom_bond_publ_flag
Cd1 O2 . 2.215(4) yes
Cd1 O1 . 2.226(4) yes
Cd1 N2 . 2.370(5) yes
Cd1 N1 . 2.376(5) yes
Cd1 N4 . 2.394(5) yes
Cd1 N3 . 2.397(5) yes
N1 C1 . 1.319(6) ?
N1 C5 . 1.369(7) ?
N2 C10 . 1.334(6) ?
N2 C6 . 1.353(6) ?
N3 C13 . 1.344(7) ?
N3 C17 . 1.352(7) ?
N4 C22 . 1.324(7) ?
N4 C18 . 1.369(6) ?
O1 Cr1 . 1.660(4) yes
O2 Cr1 3_666 1.683(4) yes
O3 Cr1 . 1.638(4) yes
O4 Cr1 . 1.619(4) yes
O5 H5A . 0.8501 ?
O5 H5B . 0.8500 ?
Cr1 O2 3_666 1.683(4) ?
C1 C2 . 1.388(7) ?
C1 H1 . 0.9300 ?
C2 C3 . 1.357(8) ?
C2 H2 . 0.9300 ?
C3 C4 . 1.408(7) ?
C3 H3 . 0.9300 ?
C4 C5 . 1.410(7) ?
C4 C11 . 1.452(8) ?
C5 C6 . 1.456(7) ?
C6 C7 . 1.426(8) ?
C7 C8 . 1.390(7) ?
C7 C12 . 1.440(8) ?
C8 C9 . 1.367(8) ?
C8 H8 . 0.9300 ?
C9 C10 . 1.405(8) ?
C9 H9 . 0.9300 ?
C10 H10 . 0.9300 ?
C11 C12 . 1.336(7) ?
C11 H11 . 0.9300 ?
C12 H12 . 0.9300 ?
C13 C14 . 1.408(8) ?
C13 H13 . 0.9300 ?
C14 C15 . 1.348(8) ?
C14 H14 . 0.9300 ?
C15 C16 . 1.401(8) ?
C15 H15 . 0.9300 ?
C16 C23 . 1.412(9) ?
C16 C17 . 1.415(8) ?
C17 C18 . 1.445(7) ?
C18 C19 . 1.394(8) ?
C19 C20 . 1.408(8) ?
C19 C24 . 1.442(8) ?
C20 C21 . 1.381(7) ?
C20 H20 . 0.9300 ?
C21 C22 . 1.390(8) ?
C21 H21 . 0.9300 ?
C22 H22 . 0.9300 ?
C23 C24 . 1.339(8) ?
C23 H23 . 0.9300 ?
C24 H24 . 0.9300 ?

loop_
_geom_hbond_atom_site_label_D
_geom_hbond_atom_site_label_H
_geom_hbond_atom_site_label_A
_geom_hbond_site_symmetry_A
_geom_hbond_distance_DH
_geom_hbond_distance_HA
_geom_hbond_distance_DA
_geom_hbond_angle_DHA
_geom_hbond_publ_flag
O5 H5A O2 4_676 0.85 2.13 2.849(6) 142.3 yes
O5 H5B O4 2_656 0.85 2.40 3.122(6) 143.5 yes
C2 H2 O3 4_576 0.93 2.49 3.274(7) 141.6 yes
C3 H3 O3 2_656 0.93 2.50 3.352(8) 153.2 yes
C9 H9 O3 3_766 0.93 2.48 3.391(7) 168.2 yes
C10 H10 O3 1 0.93 2.55 3.478(7) 174.7 yes
C12 H12 O4 4_676 0.93 2.58 3.423(7) 151.3 yes
C20 H20 O5 1_454 0.93 2.49 3.344(8) 152.3 yes
C8 H8 Cg2 4_676 0.93 3.07 3.638(7) 112.6 no
C12 H12 Cg3 4_676 0.93 3.03 3.277(7) 94.9 no
C23 H23 Cg1 3_676 0.93 2.61 3.509(7) 164.0 yes

loop_
_geom_torsion_atom_site_label_1
_geom_torsion_atom_site_label_2
_geom_torsion_atom_site_label_3
_geom_torsion_atom_site_label_4
_geom_torsion_site_symmetry_1
_geom_torsion_site_symmetry_2
_geom_torsion_site_symmetry_3
_geom_torsion_site_symmetry_4
_geom_torsion
_geom_torsion_publ_flag
O2 Cd1 N1 C1 . . . . -55.4(5) ?
O1 Cd1 N1 C1 . . . . -153.1(4) ?
N2 Cd1 N1 C1 . . . . -174.2(5) ?
N4 Cd1 N1 C1 . . . . 34.1(5) ?
N3 Cd1 N1 C1 . . . . 102.1(5) ?
O2 Cd1 N1 C5 . . . . 133.8(4) ?
O1 Cd1 N1 C5 . . . . 36.1(6) ?
N2 Cd1 N1 C5 . . . . 15.0(4) ?
N4 Cd1 N1 C5 . . . . -136.7(4) ?
N3 Cd1 N1 C5 . . . . -68.6(4) ?
O2 Cd1 N2 C10 . . . . 102.9(4) ?
O1 Cd1 N2 C10 . . . . 6.2(5) ?
N1 Cd1 N2 C10 . . . . 177.3(5) ?
N4 Cd1 N2 C10 . . . . -127.9(4) ?
N3 Cd1 N2 C10 . . . . -79.7(5) ?
O2 Cd1 N2 C6 . . . . -90.2(4) ?
O1 Cd1 N2 C6 . . . . 173.1(4) ?
N1 Cd1 N2 C6 . . . . -15.8(4) ?
N4 Cd1 N2 C6 . . . . 38.9(5) ?
N3 Cd1 N2 C6 . . . . 87.2(4) ?
O2 Cd1 N3 C13 . . . . -156.8(4) ?
O1 Cd1 N3 C13 . . . . -57.6(5) ?
N2 Cd1 N3 C13 . . . . 29.2(5) ?
N1 Cd1 N3 C13 . . . . 98.0(5) ?
N4 Cd1 N3 C13 . . . . -178.5(5) ?
O2 Cd1 N3 C17 . . . . 17.3(7) ?
O1 Cd1 N3 C17 . . . . 116.5(5) ?
N2 Cd1 N3 C17 . . . . -156.7(5) ?
N1 Cd1 N3 C17 . . . . -87.9(5) ?
N4 Cd1 N3 C17 . . . . -4.4(4) ?
O2 Cd1 N4 C22 . . . . 6.7(5) ?
O1 Cd1 N4 C22 . . . . 104.8(5) ?
N2 Cd1 N4 C22 . . . . -128.6(5) ?
N1 Cd1 N4 C22 . . . . -78.7(5) ?
N3 Cd1 N4 C22 . . . . 178.3(5) ?
O2 Cd1 N4 C18 . . . . -166.9(4) ?
O1 Cd1 N4 C18 . . . . -68.8(4) ?
N2 Cd1 N4 C18 . . . . 57.8(5) ?
N1 Cd1 N4 C18 . . . . 107.8(4) ?
N3 Cd1 N4 C18 . . . . 4.8(4) ?
O2 Cd1 O1 Cr1 . . . . 168.8(11) ?
N2 Cd1 O1 Cr1 . . . . -76.4(11) ?
N1 Cd1 O1 Cr1 . . . . -96.2(12) ?
N4 Cd1 O1 Cr1 . . . . 75.7(11) ?
N3 Cd1 O1 Cr1 . . . . 11.9(11) ?
O1 Cd1 O2 Cr1 . . . 3_666 -35.6(3) ?
N2 Cd1 O2 Cr1 . . . 3_666 -125.5(3) ?
N1 Cd1 O2 Cr1 . . . 3_666 169.6(3) ?
N4 Cd1 O2 Cr1 . . . 3_666 81.3(3) ?
N3 Cd1 O2 Cr1 . . . 3_666 61.2(5) ?
Cd1 O1 Cr1 O4 . . . . -24.0(12) ?
Cd1 O1 Cr1 O3 . . . . 96.1(11) ?
Cd1 O1 Cr1 O2 . . . 3_666 -143.3(11) ?
C5 N1 C1 C2 . . . . 2.4(9) ?
Cd1 N1 C1 C2 . . . . -168.3(4) ?
N1 C1 C2 C3 . . . . -1.4(10) ?
C1 C2 C3 C4 . . . . 1.2(10) ?
C2 C3 C4 C5 . . . . -2.2(9) ?
C2 C3 C4 C11 . . . . 177.9(6) ?
C1 N1 C5 C4 . . . . -3.5(8) ?
Cd1 N1 C5 C4 . . . . 168.3(4) ?
C1 N1 C5 C6 . . . . 175.1(5) ?
Cd1 N1 C5 C6 . . . . -13.1(6) ?
C3 C4 C5 N1 . . . . 3.4(9) ?
C11 C4 C5 N1 . . . . -176.7(5) ?
C3 C4 C5 C6 . . . . -175.1(5) ?
C11 C4 C5 C6 . . . . 4.8(9) ?
C10 N2 C6 C7 . . . . 2.1(8) ?
Cd1 N2 C6 C7 . . . . -166.0(5) ?
C10 N2 C6 C5 . . . . -176.5(5) ?
Cd1 N2 C6 C5 . . . . 15.3(6) ?
N1 C5 C6 N2 . . . . -1.5(8) ?
C4 C5 C6 N2 . . . . 177.2(5) ?
N1 C5 C6 C7 . . . . 179.8(5) ?
C4 C5 C6 C7 . . . . -1.5(8) ?
N2 C6 C7 C8 . . . . -2.7(9) ?
C5 C6 C7 C8 . . . . 175.9(5) ?
N2 C6 C7 C12 . . . . 179.1(5) ?
C5 C6 C7 C12 . . . . -2.3(9) ?
C6 C7 C8 C9 . . . . 0.2(9) ?
C12 C7 C8 C9 . . . . 178.3(6) ?
C7 C8 C9 C10 . . . . 2.6(9) ?
C6 N2 C10 C9 . . . . 0.9(9) ?
Cd1 N2 C10 C9 . . . . 167.7(5) ?
C8 C9 C10 N2 . . . . -3.3(10) ?
C3 C4 C11 C12 . . . . 175.7(6) ?
C5 C4 C11 C12 . . . . -4.2(9) ?
C4 C11 C12 C7 . . . . 0.3(10) ?
C8 C7 C12 C11 . . . . -175.1(6) ?
C6 C7 C12 C11 . . . . 3.0(10) ?
C17 N3 C13 C14 . . . . 0.7(10) ?
Cd1 N3 C13 C14 . . . . 174.9(5) ?
N3 C13 C14 C15 . . . . -0.5(11) ?
C13 C14 C15 C16 . . . . 0.2(11) ?
C14 C15 C16 C23 . . . . -178.3(7) ?
C14 C15 C16 C17 . . . . -0.2(10) ?
C13 N3 C17 C16 . . . . -0.7(9) ?
Cd1 N3 C17 C16 . . . . -175.3(5) ?
C13 N3 C17 C18 . . . . 178.2(5) ?
Cd1 N3 C17 C18 . . . . 3.6(7) ?
C15 C16 C17 N3 . . . . 0.4(10) ?
C23 C16 C17 N3 . . . . 178.6(6) ?
C15 C16 C17 C18 . . . . -178.5(6) ?
C23 C16 C17 C18 . . . . -0.3(9) ?
C22 N4 C18 C19 . . . . 0.9(9) ?
Cd1 N4 C18 C19 . . . . 174.9(4) ?
C22 N4 C18 C17 . . . . -178.9(5) ?
Cd1 N4 C18 C17 . . . . -4.9(7) ?
N3 C17 C18 N4 . . . . 0.8(8) ?
C16 C17 C18 N4 . . . . 179.8(5) ?
N3 C17 C18 C19 . . . . -178.9(6) ?
C16 C17 C18 C19 . . . . 0.1(9) ?
N4 C18 C19 C20 . . . . -0.1(9) ?
C17 C18 C19 C20 . . . . 179.7(5) ?
N4 C18 C19 C24 . . . . -179.6(5) ?
C17 C18 C19 C24 . . . . 0.2(9) ?
C18 C19 C20 C21 . . . . -0.6(9) ?
C24 C19 C20 C21 . . . . 178.9(6) ?
C19 C20 C21 C22 . . . . 0.4(10) ?
C18 N4 C22 C21 . . . . -1.0(10) ?
Cd1 N4 C22 C21 . . . . -174.6(5) ?
C20 C21 C22 N4 . . . . 0.4(11) ?
C15 C16 C23 C24 . . . . 178.3(7) ?
C17 C16 C23 C24 . . . . 0.2(11) ?
C16 C23 C24 C19 . . . . 0.0(11) ?
C18 C19 C24 C23 . . . . -0.2(10) ?
C20 C19 C24 C23 . . . . -179.7(6) ?
